data_7135687
loop_
_publ_author_name
'Volkov, Mikhail A.'
'Parashutin, Egor D.'
'Fedoseev, Alexander M.'
'Grigoriev, Mikhail S.'
'Novikov, Anton P.'
'Nevolin, Iury M.'
'Shiryaev, Andrey A.'
'Averin, Alexey A.'
'Abkhalimov, Evgeny V.'

_publ_section_title
;
 The first bimetallic Np(V) MOF with a
 Np<sub>4</sub>Cs<sub>2</sub>O<sub>8</sub> structural unit: sorption
 properties and thermal and radiation stability.
;
_journal_issue 32
_journal_name_full 'Chemical communications (Cambridge, England)'
_journal_page_first 8284
_journal_page_last 8288
_journal_paper_doi 10.1039/d6cc01288d
_journal_volume 62
_journal_year 2026
_chemical_formula_moiety 'C37 H25 Cs2 N Np2 O13, 2[C3NO], 1[C3NO]'
_chemical_formula_sum 'C46 H46 Cs2 N4 Np2 O16'
_chemical_formula_weight 1650.69
_space_group_crystal_system triclinic
_space_group_IT_number 2
_space_group_name_Hall '-P 1'
_space_group_name_H-M_alt 'P -1'
_atom_sites_solution_hydrogens geom
_audit_creation_method SHELXL-2018/3
_audit_update_record
;
2026-03-26 deposited with the CCDC.	2026-04-01 downloaded from the CCDC.
;
_cell_angle_alpha 83.593(8)
_cell_angle_beta 75.946(8)
_cell_angle_gamma 88.332(8)
_cell_formula_units_Z 2
_cell_length_a 10.732(2)
_cell_length_b 13.016(3)
_cell_length_c 16.920(4)
_cell_measurement_reflns_used 7435
_cell_measurement_temperature 100(2)
_cell_measurement_theta_max 28.633
_cell_measurement_theta_min 3.150
_cell_volume 2278.4(9)
_computing_cell_refinement 'SAINT V8.40B (Bruker, 2020)'
_computing_data_collection 'APEX3 2019.11 (Bruker, 2019)'
_computing_data_reduction 'SAINT V8.40B (Bruker, 2020)'
_computing_molecular_graphics 'Olex2 1.5 (Dolomanov et al., 2009)'
_computing_publication_material 'Olex2 1.5 (Dolomanov et al., 2009)'
_computing_structure_refinement 'SHELXL-2018/3 (Sheldrick, 2018)'
_computing_structure_solution 'XT  (Sheldrick, 2015)'
_diffrn_ambient_temperature 100(2)
_diffrn_measured_fraction_theta_full 0.996
_diffrn_measured_fraction_theta_max 0.997
_diffrn_measurement_device_type 'Bruker KAPPA APEX II area-detector diffractometer'
_diffrn_radiation_type MoK\a
_diffrn_radiation_wavelength 0.71073
_diffrn_reflns_av_R_equivalents 0.0619
_diffrn_reflns_av_unetI/netI 0.0724
_diffrn_reflns_Laue_measured_fraction_full 0.996
_diffrn_reflns_Laue_measured_fraction_max 0.997
_diffrn_reflns_limit_h_max 13
_diffrn_reflns_limit_h_min -13
_diffrn_reflns_limit_k_max 16
_diffrn_reflns_limit_k_min -16
_diffrn_reflns_limit_l_max 21
_diffrn_reflns_limit_l_min -21
_diffrn_reflns_number 34927
_diffrn_reflns_point_group_measured_fraction_full 0.996
_diffrn_reflns_point_group_measured_fraction_max 0.997
_diffrn_reflns_theta_full 25.242
_diffrn_reflns_theta_max 27.499
_diffrn_reflns_theta_min 3.785
_exptl_absorpt_coefficient_mu 6.190
_exptl_absorpt_correction_T_max 1.0000
_exptl_absorpt_correction_T_min 0.8343
_exptl_absorpt_correction_type multi-scan
_exptl_absorpt_process_details
;
SADABS-2016/2 (Bruker,2016/2) was used for absorption correction.
wR2(int) was 0.0764 before and 0.0573 after correction.
The Ratio of minimum to maximum transmission is 0.8343.
The \l/2 correction factor is Not present.
;
_exptl_crystal_colour green
_exptl_crystal_density_diffrn 2.406
_exptl_crystal_description needle
_exptl_crystal_F_000 1548
_exptl_crystal_size_max 0.240
_exptl_crystal_size_mid 0.050
_exptl_crystal_size_min 0.030
_refine_diff_density_max 1.421
_refine_diff_density_min -2.494
_refine_diff_density_rms 0.243
_refine_ls_extinction_method none
_refine_ls_goodness_of_fit_ref 1.026
_refine_ls_hydrogen_treatment constr
_refine_ls_matrix_type full
_refine_ls_number_parameters 498
_refine_ls_number_reflns 10414
_refine_ls_number_restraints 24
_refine_ls_restrained_S_all 1.026
_refine_ls_R_factor_all 0.0613
_refine_ls_R_factor_gt 0.0412
_refine_ls_shift/su_max 0.001
_refine_ls_shift/su_mean 0.000
_refine_ls_structure_factor_coef Fsqd
_refine_ls_weighting_details 'w=1/[\s^2^(Fo^2^)+(0.0369P)^2^+7.6191P] where P=(Fo^2^+2Fc^2^)/3'
_refine_ls_weighting_scheme calc
_refine_ls_wR_factor_gt 0.0883
_refine_ls_wR_factor_ref 0.0962
_reflns_Friedel_coverage 0.000
_reflns_number_gt 7907
_reflns_number_total 10414
_reflns_threshold_expression 'I > 2\s(I)'
_cod_data_source_file d6cc01288d2.cif
_cod_data_source_block NpCsTCPB
_cod_depositor_comments 'Adding full bibliography for 7135687.cif.'
_cod_database_code 7135687
_shelx_shelxl_version_number 2018/3
_shelx_space_group_comment
;
The symmetry employed for this shelxl refinement is uniquely defined
by the following loop, which should always be used as a source of
symmetry information in preference to the above space-group names.
They are only intended as comments.
;
_shelx_estimated_absorpt_t_min 0.318
_shelx_estimated_absorpt_t_max 0.836

loop_
_space_group_symop_operation_xyz
'x, y, z'
'-x, -y, -z'

loop_
_atom_site_label
_atom_site_type_symbol
_atom_site_fract_x
_atom_site_fract_y
_atom_site_fract_z
_atom_site_U_iso_or_equiv
_atom_site_adp_type
_atom_site_occupancy
_atom_site_site_symmetry_order
_atom_site_calc_flag
_atom_site_refinement_flags_posn
_atom_site_refinement_flags_adp
_atom_site_refinement_flags_occupancy
_atom_site_disorder_assembly
_atom_site_disorder_group
Np1 Np 0.46871(3) 0.80746(2) -0.02596(2) 0.01015(8) Uani 1 1 d . . . . .
Np2 Np 0.76936(3) 0.99546(2) -0.10194(2) 0.00814(7) Uani 1 1 d . . . . .
Cs1 Cs 0.49418(6) 1.02668(4) -0.24497(3) 0.02864(14) Uani 1 1 d . . . . .
Cs2 Cs 1.08681(5) 0.85287(5) -0.06307(3) 0.02872(14) Uani 1 1 d . . . . .
O1 O 0.3371(5) 0.9081(4) -0.0099(3) 0.0113(11) Uani 1 1 d . . . . .
O2 O 0.5900(5) 0.7054(4) -0.0433(3) 0.0221(13) Uani 1 1 d . . . . .
O3 O 0.6114(5) 0.9403(4) -0.1035(3) 0.0106(11) Uani 1 1 d . . . . .
O4 O 0.9242(5) 1.0473(4) -0.0999(3) 0.0135(11) Uani 1 1 d . . . . .
O5 O 0.1155(5) 0.1553(4) 0.1762(3) 0.0155(12) Uani 1 1 d . . . . .
O6 O 0.1806(5) 0.0250(4) 0.2504(3) 0.0143(11) Uani 1 1 d . . . . .
O7 O 0.4177(5) 0.1447(4) 0.9277(3) 0.0140(11) Uani 1 1 d . . . . .
O8 O 0.2061(5) 0.1239(4) 0.9827(3) 0.0149(11) Uani 1 1 d . . . . .
O9 O 0.3225(6) 0.6981(4) 0.9244(3) 0.0225(14) Uani 1 1 d . . . . .
O10 O 0.4546(5) 0.7993(4) 0.8282(3) 0.0187(12) Uani 1 1 d . . . . .
O11 O 0.2828(5) 0.8432(4) 0.1698(3) 0.0162(12) Uani 1 1 d . . . . .
O12 O 0.3505(6) 0.7081(4) 0.0988(3) 0.0207(13) Uani 1 1 d . . . . .
C1 C 0.1458(7) 0.1190(6) 0.2408(4) 0.0110(15) Uani 1 1 d . . . . .
C2 C 0.3002(7) 0.1592(6) 0.9266(4) 0.0118(15) Uani 1 1 d . U . . .
C3 C 0.3731(7) 0.7268(6) 0.8490(4) 0.0162(17) Uani 1 1 d . . . . .
C4 C 0.3021(7) 0.7470(6) 0.1644(4) 0.0129(15) Uani 1 1 d . . . . .
C5 C 0.1466(7) 0.1860(6) 0.3073(4) 0.0140(16) Uani 1 1 d . . . . .
C6 C 0.2234(8) 0.1572(6) 0.3612(4) 0.0159(17) Uani 1 1 d . . . . .
H6 H 0.267716 0.092944 0.358438 0.019 Uiso 1 1 calc R U . . .
C7 C 0.2362(7) 0.2211(6) 0.4192(4) 0.0144(16) Uani 1 1 d . . . . .
H7 H 0.292622 0.201216 0.453650 0.017 Uiso 1 1 calc R U . . .
C8 C 0.1686(7) 0.3135(6) 0.4280(4) 0.0121(16) Uani 1 1 d . . . . .
C9 C 0.0877(7) 0.3419(6) 0.3748(4) 0.0141(16) Uani 1 1 d . . . . .
H9 H 0.039185 0.404111 0.379608 0.017 Uiso 1 1 calc R U . . .
C10 C 0.0791(8) 0.2786(6) 0.3152(4) 0.0148(16) Uani 1 1 d . . . . .
H10 H 0.025588 0.299242 0.278938 0.018 Uiso 1 1 calc R U . . .
C11 C 0.2750(7) 0.2186(6) 0.8509(4) 0.0106(15) Uani 1 1 d . U . . .
C12 C 0.3708(8) 0.2827(6) 0.8007(4) 0.0161(17) Uani 1 1 d . . . . .
H12 H 0.449582 0.289372 0.815816 0.019 Uiso 1 1 calc R U . . .
C13 C 0.3528(7) 0.3368(6) 0.7289(4) 0.0120(15) Uani 1 1 d . . . . .
H13 H 0.419515 0.379668 0.695177 0.014 Uiso 1 1 calc R U . . .
C14 C 0.2368(8) 0.3287(6) 0.7057(4) 0.0129(16) Uani 1 1 d . . . . .
C15 C 0.1414(8) 0.2638(6) 0.7560(4) 0.0160(17) Uani 1 1 d . . . . .
H15 H 0.063704 0.255376 0.739983 0.019 Uiso 1 1 calc R U . . .
C16 C 0.1580(8) 0.2112(6) 0.8292(4) 0.0143(16) Uani 1 1 d . . . . .
H16 H 0.090256 0.170500 0.864164 0.017 Uiso 1 1 calc R U . . .
C17 C 0.3360(8) 0.6723(6) 0.7850(4) 0.0187(18) Uani 1 1 d . . . . .
C18 C 0.4134(8) 0.6782(6) 0.7065(4) 0.0176(17) Uani 1 1 d . . . . .
H18 H 0.487713 0.720681 0.691606 0.021 Uiso 1 1 calc R U . . .
C19 C 0.3813(7) 0.6208(6) 0.6488(4) 0.0141(16) Uani 1 1 d . . . . .
H19 H 0.434233 0.624099 0.594694 0.017 Uiso 1 1 calc R U . . .
C20 C 0.2728(8) 0.5593(6) 0.6707(4) 0.0145(16) Uani 1 1 d . . . . .
C21 C 0.1945(8) 0.5555(6) 0.7504(4) 0.0189(18) Uani 1 1 d . . . . .
H21 H 0.119505 0.513708 0.765496 0.023 Uiso 1 1 calc R U . . .
C22 C 0.2260(8) 0.6123(6) 0.8072(4) 0.0209(19) Uani 1 1 d . . . . .
H22 H 0.172545 0.610078 0.861113 0.025 Uiso 1 1 calc R U . . .
C23 C 0.2714(7) 0.6774(6) 0.2420(4) 0.0120(15) Uani 1 1 d . . . . .
C24 C 0.3288(7) 0.5786(6) 0.2463(4) 0.0133(16) Uani 1 1 d . . . . .
H24 H 0.383360 0.555168 0.198625 0.016 Uiso 1 1 calc R U . . .
C25 C 0.3057(8) 0.5155(6) 0.3205(4) 0.0153(16) Uani 1 1 d . . . . .
H25 H 0.345001 0.449297 0.323203 0.018 Uiso 1 1 calc R U . . .
C26 C 0.2253(7) 0.5487(5) 0.3906(4) 0.0097(14) Uani 1 1 d . U . . .
C27 C 0.1662(7) 0.6451(6) 0.3858(4) 0.0137(16) Uani 1 1 d . . . . .
H27 H 0.109365 0.666927 0.433345 0.016 Uiso 1 1 calc R U . . .
C28 C 0.1889(7) 0.7102(6) 0.3125(4) 0.0126(15) Uani 1 1 d . . . . .
H28 H 0.148864 0.776155 0.310375 0.015 Uiso 1 1 calc R U . . .
C29 C 0.1894(7) 0.3800(6) 0.4887(4) 0.0108(15) Uani 1 1 d . . . . .
C30 C 0.1929(7) 0.3325(6) 0.5670(4) 0.0122(15) Uani 1 1 d . . . . .
H30 H 0.175440 0.260557 0.579304 0.015 Uiso 1 1 calc R U . . .
C31 C 0.2211(7) 0.3868(6) 0.6277(4) 0.0143(16) Uani 1 1 d . . . . .
C32 C 0.2416(7) 0.4944(6) 0.6113(4) 0.0122(15) Uani 1 1 d . U . . .
C33 C 0.2375(7) 0.5417(6) 0.5330(4) 0.0153(16) Uani 1 1 d . . . . .
H33 H 0.252010 0.614059 0.521287 0.018 Uiso 1 1 calc R U . . .
C34 C 0.2132(7) 0.4876(6) 0.4722(4) 0.0114(15) Uani 1 1 d . . . . .
O13 O 0.2194(7) 0.9456(6) -0.2364(4) 0.049(2) Uani 1 1 d . . . . .
N1 N 0.1529(9) 0.9548(7) -0.3566(5) 0.043(2) Uani 1 1 d . . . . .
C35 C 0.1512(11) 0.9882(9) -0.2821(6) 0.048(3) Uani 1 1 d . . . . .
H35 H 0.149891 1.065259 -0.283988 0.058 Uiso 1 1 calc R U . . .
C36 C 0.2300(13) 0.8700(11) -0.3865(7) 0.070(4) Uani 1 1 d . . . . .
H36A H 0.316807 0.894517 -0.414245 0.105 Uiso 1 1 calc R U . . .
H36B H 0.191955 0.839031 -0.425346 0.105 Uiso 1 1 calc R U . . .
H36C H 0.234444 0.818181 -0.340602 0.105 Uiso 1 1 calc R U . . .
C37 C 0.0811(11) 1.0138(9) -0.4077(6) 0.055(3) Uani 1 1 d . . . . .
H37A H 0.025573 1.063416 -0.375926 0.082 Uiso 1 1 calc R U . . .
H37B H 0.028130 0.966993 -0.427291 0.082 Uiso 1 1 calc R U . . .
H37C H 0.140578 1.051082 -0.454650 0.082 Uiso 1 1 calc R U . . .

loop_
_atom_site_aniso_label
_atom_site_aniso_U_11
_atom_site_aniso_U_22
_atom_site_aniso_U_33
_atom_site_aniso_U_23
_atom_site_aniso_U_13
_atom_site_aniso_U_12
Np1 0.01485(16) 0.00868(16) 0.00755(13) -0.00071(10) -0.00372(11) -0.00236(12)
Np2 0.01201(16) 0.00813(15) 0.00492(12) 0.00029(10) -0.00340(10) -0.00267(11)
Cs1 0.0361(4) 0.0252(3) 0.0269(3) -0.0015(2) -0.0128(2) 0.0008(3)
Cs2 0.0243(3) 0.0404(4) 0.0290(3) -0.0180(2) -0.0158(2) 0.0099(3)
O1 0.015(3) 0.011(3) 0.008(2) -0.0039(19) -0.002(2) -0.002(2)
O2 0.022(3) 0.023(3) 0.024(3) -0.005(2) -0.009(2) 0.004(3)
O3 0.015(3) 0.008(3) 0.009(2) -0.0001(19) -0.003(2) -0.001(2)
O4 0.021(3) 0.011(3) 0.008(2) -0.0003(19) -0.003(2) -0.003(2)
O5 0.025(3) 0.014(3) 0.010(2) -0.006(2) -0.006(2) -0.002(2)
O6 0.022(3) 0.010(3) 0.011(2) -0.003(2) -0.003(2) -0.001(2)
O7 0.020(3) 0.010(3) 0.014(2) 0.001(2) -0.008(2) -0.003(2)
O8 0.021(3) 0.015(3) 0.009(2) 0.004(2) -0.004(2) -0.006(2)
O9 0.031(3) 0.029(3) 0.008(2) -0.007(2) -0.001(2) -0.018(3)
O10 0.021(3) 0.022(3) 0.014(2) -0.003(2) -0.006(2) -0.008(3)
O11 0.031(3) 0.005(3) 0.012(2) -0.001(2) -0.004(2) 0.000(2)
O12 0.036(4) 0.011(3) 0.010(2) 0.002(2) 0.003(2) 0.000(3)
C1 0.009(4) 0.019(4) 0.005(3) -0.003(3) -0.001(3) -0.002(3)
C2 0.015(3) 0.011(3) 0.013(3) -0.004(2) -0.009(3) -0.004(3)
C3 0.009(4) 0.027(5) 0.016(4) -0.007(3) -0.006(3) -0.001(3)
C4 0.013(4) 0.014(4) 0.012(3) 0.004(3) -0.004(3) -0.003(3)
C5 0.019(4) 0.018(4) 0.005(3) -0.002(3) -0.002(3) -0.009(3)
C6 0.034(5) 0.004(4) 0.010(3) -0.004(3) -0.005(3) 0.002(3)
C7 0.019(4) 0.017(4) 0.010(3) 0.000(3) -0.009(3) -0.003(3)
C8 0.016(4) 0.014(4) 0.006(3) -0.004(3) 0.000(3) -0.004(3)
C9 0.018(4) 0.014(4) 0.007(3) 0.002(3) 0.000(3) 0.004(3)
C10 0.022(4) 0.016(4) 0.008(3) 0.000(3) -0.006(3) -0.002(3)
C11 0.015(3) 0.011(3) 0.008(3) 0.001(2) -0.009(2) 0.002(3)
C12 0.015(4) 0.022(5) 0.014(3) 0.003(3) -0.011(3) 0.000(3)
C13 0.012(4) 0.016(4) 0.009(3) 0.004(3) -0.006(3) -0.002(3)
C14 0.023(4) 0.009(4) 0.009(3) -0.002(3) -0.008(3) 0.001(3)
C15 0.020(4) 0.017(4) 0.013(3) 0.001(3) -0.010(3) -0.006(3)
C16 0.021(4) 0.013(4) 0.010(3) 0.002(3) -0.007(3) -0.004(3)
C17 0.030(5) 0.018(4) 0.010(3) -0.007(3) -0.006(3) -0.002(4)
C18 0.020(4) 0.018(4) 0.015(4) -0.001(3) -0.002(3) -0.006(3)
C19 0.021(4) 0.012(4) 0.008(3) -0.002(3) 0.000(3) -0.003(3)
C20 0.023(4) 0.010(4) 0.013(3) 0.000(3) -0.009(3) -0.003(3)
C21 0.021(4) 0.023(5) 0.012(3) -0.005(3) 0.002(3) -0.008(4)
C22 0.021(5) 0.025(5) 0.015(4) -0.008(3) 0.002(3) -0.010(4)
C23 0.013(4) 0.013(4) 0.008(3) 0.007(3) -0.004(3) -0.002(3)
C24 0.015(4) 0.011(4) 0.012(3) -0.001(3) 0.000(3) 0.002(3)
C25 0.023(5) 0.011(4) 0.012(3) -0.001(3) -0.003(3) -0.003(3)
C26 0.013(3) 0.008(3) 0.010(3) 0.002(2) -0.010(2) -0.002(3)
C27 0.011(4) 0.024(5) 0.005(3) 0.002(3) -0.004(3) 0.001(3)
C28 0.016(4) 0.011(4) 0.014(3) 0.001(3) -0.009(3) 0.003(3)
C29 0.007(4) 0.016(4) 0.010(3) -0.002(3) -0.005(3) 0.001(3)
C30 0.013(4) 0.011(4) 0.013(3) 0.002(3) -0.005(3) -0.002(3)
C31 0.016(4) 0.019(4) 0.008(3) 0.005(3) -0.005(3) -0.002(3)
C32 0.017(3) 0.014(3) 0.007(3) 0.002(2) -0.006(2) -0.002(3)
C33 0.020(4) 0.014(4) 0.011(3) 0.003(3) -0.003(3) -0.001(3)
C34 0.009(4) 0.013(4) 0.012(3) 0.003(3) -0.005(3) -0.005(3)
O13 0.037(4) 0.073(6) 0.039(4) -0.002(4) -0.015(3) 0.000(4)
N1 0.044(6) 0.050(6) 0.036(4) 0.000(4) -0.015(4) -0.008(5)
C35 0.043(7) 0.051(8) 0.055(7) -0.007(6) -0.018(6) -0.012(6)
C36 0.073(10) 0.089(11) 0.053(7) -0.025(7) -0.021(7) 0.025(8)
C37 0.059(8) 0.058(8) 0.050(6) 0.023(6) -0.029(6) -0.026(6)

loop_
_atom_type_symbol
_atom_type_description
_atom_type_scat_dispersion_real
_atom_type_scat_dispersion_imag
_atom_type_scat_source
C C 0.0033 0.0016 'International Tables Vol C Tables 4.2.6.8 and 6.1.1.4'
H H 0.0000 0.0000 'International Tables Vol C Tables 4.2.6.8 and 6.1.1.4'
Cs Cs -0.3680 2.1192 'International Tables Vol C Tables 4.2.6.8 and 6.1.1.4'
N N 0.0061 0.0033 'International Tables Vol C Tables 4.2.6.8 and 6.1.1.4'
Np Np -11.4937 4.1493 'International Tables Vol C Tables 4.2.6.8 and 6.1.1.4'
O O 0.0106 0.0060 'International Tables Vol C Tables 4.2.6.8 and 6.1.1.4'

loop_
_geom_angle_atom_site_label_1
_geom_angle_atom_site_label_2
_geom_angle_atom_site_label_3
_geom_angle
_geom_angle_site_symmetry_1
_geom_angle_site_symmetry_3
_geom_angle_publ_flag
O2 Np1 O1 176.8(2) . . ?
O2 Np1 O3 93.9(2) . . ?
O1 Np1 O3 88.20(19) . . ?
O2 Np1 O7 84.6(2) . 2_666 ?
O1 Np1 O7 98.29(18) . 2_666 ?
O3 Np1 O7 76.98(16) . 2_666 ?
O2 Np1 O12 90.8(2) . . ?
O1 Np1 O12 88.25(19) . . ?
O3 Np1 O12 155.12(17) . . ?
O7 Np1 O12 79.19(18) 2_666 . ?
O2 Np1 O9 88.5(2) . 1_554 ?
O1 Np1 O9 88.3(2) . 1_554 ?
O3 Np1 O9 127.89(15) . 1_554 ?
O7 Np1 O9 154.68(16) 2_666 1_554 ?
O12 Np1 O9 76.59(17) . 1_554 ?
O2 Np1 O10 86.7(2) . 1_554 ?
O1 Np1 O10 91.51(18) . 1_554 ?
O3 Np1 O10 75.81(16) . 1_554 ?
O7 Np1 O10 150.70(17) 2_666 1_554 ?
O12 Np1 O10 128.91(18) . 1_554 ?
O9 Np1 O10 52.35(16) 1_554 1_554 ?
O2 Np1 C3 85.3(2) . 1_554 ?
O1 Np1 C3 91.9(2) . 1_554 ?
O3 Np1 C3 101.93(19) . 1_554 ?
O7 Np1 C3 169.7(2) 2_666 1_554 ?
O12 Np1 C3 102.8(2) . 1_554 ?
O9 Np1 C3 26.37(18) 1_554 1_554 ?
O10 Np1 C3 26.13(18) 1_554 1_554 ?
O2 Np1 Np2 83.95(18) . . ?
O1 Np1 Np2 98.74(15) . . ?
O3 Np1 Np2 18.55(11) . . ?
O7 Np1 Np2 60.50(11) 2_666 . ?
O12 Np1 Np2 139.64(13) . . ?
O9 Np1 Np2 142.83(11) 1_554 . ?
O10 Np1 Np2 90.82(12) 1_554 . ?
C3 Np1 Np2 116.52(15) 1_554 . ?
O2 Np1 Np2 156.65(16) . 2_675 ?
O1 Np1 Np2 25.08(13) . 2_675 ?
O3 Np1 Np2 94.03(11) . 2_675 ?
O7 Np1 Np2 75.92(12) 2_666 2_675 ?
O12 Np1 Np2 73.19(12) . 2_675 ?
O9 Np1 Np2 103.68(13) 1_554 2_675 ?
O10 Np1 Np2 116.58(13) 1_554 2_675 ?
C3 Np1 Np2 114.38(16) 1_554 2_675 ?
Np2 Np1 Np2 97.140(17) . 2_675 ?
O2 Np1 Cs2 135.15(17) . 1_455 ?
O1 Np1 Cs2 41.65(14) . 1_455 ?
O3 Np1 Cs2 111.29(12) . 1_455 ?
O7 Np1 Cs2 135.79(12) 2_666 1_455 ?
O12 Np1 Cs2 81.42(14) . 1_455 ?
O9 Np1 Cs2 46.68(14) 1_554 1_455 ?
O10 Np1 Cs2 65.88(13) 1_554 1_455 ?
C3 Np1 Cs2 54.32(15) 1_554 1_455 ?
Np2 Np1 Cs2 128.563(16) . 1_455 ?
Np2 Np1 Cs2 60.499(14) 2_675 1_455 ?
O2 Np1 Cs1 111.92(16) . . ?
O1 Np1 Cs1 68.20(13) . . ?
O3 Np1 Cs1 42.19(11) . . ?
O7 Np1 Cs1 116.01(12) 2_666 . ?
O12 Np1 Cs1 152.97(14) . . ?
O9 Np1 Cs1 89.17(12) 1_554 . ?
O10 Np1 Cs1 43.43(12) 1_554 . ?
C3 Np1 Cs1 66.47(16) 1_554 . ?
Np2 Np1 Cs1 60.713(14) . . ?
Np2 Np1 Cs1 88.423(19) 2_675 . ?
Cs2 Np1 Cs1 72.210(15) 1_455 . ?
O4 Np2 O3 179.1(2) . . ?
O4 Np2 O11 90.1(2) . 2_675 ?
O3 Np2 O11 90.8(2) . 2_675 ?
O4 Np2 O1 90.59(19) . 2_675 ?
O3 Np2 O1 89.77(18) . 2_675 ?
O11 Np2 O1 76.47(16) 2_675 2_675 ?
O4 Np2 O8 85.50(19) . 2_666 ?
O3 Np2 O8 93.78(18) . 2_666 ?
O11 Np2 O8 154.98(16) 2_675 2_666 ?
O1 Np2 O8 78.95(16) 2_675 2_666 ?
O4 Np2 O6 97.34(18) . 2_665 ?
O3 Np2 O6 82.75(18) . 2_665 ?
O11 Np2 O6 73.41(16) 2_675 2_665 ?
O1 Np2 O6 148.80(17) 2_675 2_665 ?
O8 Np2 O6 131.58(17) 2_666 2_665 ?
O4 Np2 O5 89.80(19) . 2_665 ?
O3 Np2 O5 89.58(19) . 2_665 ?
O11 Np2 O5 124.35(15) 2_675 2_665 ?
O1 Np2 O5 159.18(16) 2_675 2_665 ?
O8 Np2 O5 80.32(16) 2_666 2_665 ?
O6 Np2 O5 51.49(16) 2_665 2_665 ?
O4 Np2 C1 98.3(2) . 2_665 ?
O3 Np2 C1 81.4(2) . 2_665 ?
O11 Np2 C1 99.67(18) 2_675 2_665 ?
O1 Np2 C1 170.38(18) 2_675 2_665 ?
O8 Np2 C1 105.34(19) 2_666 2_665 ?
O6 Np2 C1 26.27(18) 2_665 2_665 ?
O5 Np2 C1 25.91(18) 2_665 2_665 ?
O4 Np2 Np1 155.22(15) . . ?
O3 Np2 Np1 24.06(14) . . ?
O11 Np2 Np1 112.38(13) 2_675 . ?
O1 Np2 Np1 85.03(12) 2_675 . ?
O8 Np2 Np1 69.72(12) 2_666 . ?
O6 Np2 Np1 98.98(12) 2_665 . ?
O5 Np2 Np1 85.93(12) 2_665 . ?
C1 Np2 Np1 88.41(14) 2_665 . ?
O4 Np2 Cs2 49.25(16) . . ?
O3 Np2 Cs2 129.88(15) . . ?
O11 Np2 Cs2 136.74(13) 2_675 . ?
O1 Np2 Cs2 112.57(12) 2_675 . ?
O8 Np2 Cs2 51.59(12) 2_666 . ?
O6 Np2 Cs2 95.08(12) 2_665 . ?
O5 Np2 Cs2 53.96(11) 2_665 . ?
C1 Np2 Cs2 76.35(15) 2_665 . ?
Np1 Np2 Cs2 110.560(19) . . ?
O4 Np2 Np1 100.61(15) . 2_675 ?
O3 Np2 Np1 79.96(14) . 2_675 ?
O11 Np2 Np1 60.40(11) 2_675 2_675 ?
O1 Np2 Np1 19.32(11) 2_675 2_675 ?
O8 Np2 Np1 96.21(12) 2_666 2_675 ?
O6 Np2 Np1 130.01(12) 2_665 2_675 ?
O5 Np2 Np1 168.77(12) 2_665 2_675 ?
C1 Np2 Np1 152.29(15) 2_665 2_675 ?
Np1 Np2 Np1 82.860(18) . 2_675 ?
Cs2 Np2 Np1 131.308(14) . 2_675 ?
O4 Np2 Cs2 44.15(14) . 2_775 ?
O3 Np2 Cs2 135.97(13) . 2_775 ?
O11 Np2 Cs2 91.54(12) 2_675 2_775 ?
O1 Np2 Cs2 48.44(12) 2_675 2_775 ?
O8 Np2 Cs2 68.35(12) 2_666 2_775 ?
O6 Np2 Cs2 139.48(12) 2_665 2_775 ?
O5 Np2 Cs2 123.91(11) 2_665 2_775 ?
C1 Np2 Cs2 141.06(14) 2_665 2_775 ?
Np1 Np2 Cs2 121.486(16) . 2_775 ?
Cs2 Np2 Cs2 70.205(18) . 2_775 ?
Np1 Np2 Cs2 63.456(16) 2_675 2_775 ?
O3 Cs1 O10 59.00(13) . 1_554 ?
O3 Cs1 O13 115.31(16) . . ?
O10 Cs1 O13 67.21(18) 1_554 . ?
O3 Cs1 O7 62.38(12) . 1_564 ?
O10 Cs1 O7 100.17(12) 1_554 1_564 ?
O13 Cs1 O7 97.21(16) . 1_564 ?
O3 Cs1 O6 52.01(12) . 2_665 ?
O10 Cs1 O6 84.18(13) 1_554 2_665 ?
O13 Cs1 O6 149.37(17) . 2_665 ?
O7 Cs1 O6 98.44(12) 1_564 2_665 ?
O3 Cs1 O11 54.83(12) . 2_675 ?
O10 Cs1 O11 113.24(13) 1_554 2_675 ?
O13 Cs1 O11 153.19(15) . 2_675 ?
O7 Cs1 O11 55.98(12) 1_564 2_675 ?
O6 Cs1 O11 48.96(12) 2_665 2_675 ?
O3 Cs1 C11 101.08(13) . 1_564 ?
O10 Cs1 C11 118.27(15) 1_554 1_564 ?
O13 Cs1 C11 74.62(18) . 1_564 ?
O7 Cs1 C11 39.24(13) 1_564 1_564 ?
O6 Cs1 C11 131.65(14) 2_665 1_564 ?
O11 Cs1 C11 82.81(14) 2_675 1_564 ?
O3 Cs1 C12 106.38(14) . 1_564 ?
O10 Cs1 C12 139.63(15) 1_554 1_564 ?
O13 Cs1 C12 91.91(19) . 1_564 ?
O7 Cs1 C12 46.47(13) 1_564 1_564 ?
O6 Cs1 C12 117.82(15) 2_665 1_564 ?
O11 Cs1 C12 70.51(15) 2_675 1_564 ?
C11 Cs1 C12 22.13(16) 1_564 1_564 ?
O3 Cs1 C2 78.33(14) . 1_564 ?
O10 Cs1 C2 100.69(15) 1_554 1_564 ?
O13 Cs1 C2 79.07(17) . 1_564 ?
O7 Cs1 C2 20.06(13) 1_564 1_564 ?
O6 Cs1 C2 118.49(13) 2_665 1_564 ?
O11 Cs1 C2 74.51(14) 2_675 1_564 ?
C11 Cs1 C2 23.58(15) 1_564 1_564 ?
C12 Cs1 C2 39.69(16) 1_564 1_564 ?
O3 Cs1 Np2 23.26(9) . . ?
O10 Cs1 Np2 79.04(10) 1_554 . ?
O13 Cs1 Np2 138.46(13) . . ?
O7 Cs1 Np2 64.84(9) 1_564 . ?
O6 Cs1 Np2 35.86(7) 2_665 . ?
O11 Cs1 Np2 34.48(8) 2_675 . ?
C11 Cs1 Np2 102.86(11) 1_564 . ?
C12 Cs1 Np2 99.15(12) 1_564 . ?
C2 Cs1 Np2 84.37(11) 1_564 . ?
O3 Cs1 Np1 31.71(9) . . ?
O10 Cs1 Np1 34.28(9) 1_554 . ?
O13 Cs1 Np1 83.86(13) . . ?
O7 Cs1 Np1 68.09(8) 1_564 . ?
O6 Cs1 Np1 77.86(8) 2_665 . ?
O11 Cs1 Np1 84.87(8) 2_675 . ?
C11 Cs1 Np1 97.28(10) 1_564 . ?
C12 Cs1 Np1 113.33(11) 1_564 . ?
C2 Cs1 Np1 74.66(11) 1_564 . ?
Np2 Cs1 Np1 54.956(13) . . ?
O3 Cs1 Cs2 83.11(9) . 1_455 ?
O10 Cs1 Cs2 51.49(10) 1_554 1_455 ?
O13 Cs1 Cs2 33.76(12) . 1_455 ?
O7 Cs1 Cs2 73.00(9) 1_564 1_455 ?
O6 Cs1 Cs2 130.42(8) 2_665 1_455 ?
O11 Cs1 Cs2 123.90(8) 2_675 1_455 ?
C11 Cs1 Cs2 69.69(12) 1_564 1_455 ?
C12 Cs1 Cs2 91.75(12) 1_564 1_455 ?
C2 Cs1 Cs2 60.69(11) 1_564 1_455 ?
Np2 Cs1 Cs2 105.52(2) . 1_455 ?
Np1 Cs1 Cs2 53.297(14) . 1_455 ?
O13 Cs2 O4 74.47(17) 1_655 . ?
O13 Cs2 O8 124.35(16) 1_655 2_666 ?
O4 Cs2 O8 56.31(13) . 2_666 ?
O13 Cs2 O4 125.87(17) 1_655 2_775 ?
O4 Cs2 O4 82.76(13) . 2_775 ?
O8 Cs2 O4 75.06(13) 2_666 2_775 ?
O13 Cs2 O1 87.28(16) 1_655 1_655 ?
O4 Cs2 O1 112.98(13) . 1_655 ?
O8 Cs2 O1 132.74(12) 2_666 1_655 ?
O4 Cs2 O1 57.69(13) 2_775 1_655 ?
O13 Cs2 O9 86.75(17) 1_655 1_654 ?
O4 Cs2 O9 160.06(13) . 1_654 ?
O8 Cs2 O9 143.42(13) 2_666 1_654 ?
O4 Cs2 O9 103.61(13) 2_775 1_654 ?
O1 Cs2 O9 58.39(13) 1_655 1_654 ?
O13 Cs2 O5 72.49(16) 1_655 2_665 ?
O4 Cs2 O5 59.28(13) . 2_665 ?
O8 Cs2 O5 61.42(12) 2_666 2_665 ?
O4 Cs2 O5 132.97(13) 2_775 2_665 ?
O1 Cs2 O5 159.53(12) 1_655 2_665 ?
O9 Cs2 O5 121.66(12) 1_654 2_665 ?
O13 Cs2 C3 65.71(19) 1_655 1_654 ?
O4 Cs2 C3 139.99(15) . 1_654 ?
O8 Cs2 C3 157.28(16) 2_666 1_654 ?
O4 Cs2 C3 117.36(15) 2_775 1_654 ?
O1 Cs2 C3 62.75(15) 1_655 1_654 ?
O9 Cs2 C3 21.20(15) 1_654 1_654 ?
O5 Cs2 C3 109.65(14) 2_665 1_654 ?
O13 Cs2 C35 16.8(2) 1_655 1_655 ?
O4 Cs2 C35 60.9(2) . 1_655 ?
O8 Cs2 C35 107.65(19) 2_666 1_655 ?
O4 Cs2 C35 127.9(2) 2_775 1_655 ?
O1 Cs2 C35 101.68(18) 1_655 1_655 ?
O9 Cs2 C35 101.6(2) 1_654 1_655 ?
O5 Cs2 C35 57.85(18) 2_665 1_655 ?
C3 Cs2 C35 80.4(2) 1_654 1_655 ?
O13 Cs2 Np2 86.33(14) 1_655 . ?
O4 Cs2 Np2 26.21(9) . . ?
O8 Cs2 Np2 38.18(9) 2_666 . ?
O4 Cs2 Np2 94.20(10) 2_775 . ?
O1 Cs2 Np2 138.06(9) 1_655 . ?
O9 Cs2 Np2 161.66(9) 1_654 . ?
O5 Cs2 Np2 40.00(9) 2_665 . ?
C3 Cs2 Np2 146.08(11) 1_654 . ?
C35 Cs2 Np2 69.83(18) 1_655 . ?
O13 Cs2 Np2 107.58(14) 1_655 2_775 ?
O4 Cs2 Np2 90.82(9) . 2_775 ?
O8 Cs2 Np2 98.12(9) 2_666 2_775 ?
O4 Cs2 Np2 23.73(9) 2_775 2_775 ?
O1 Cs2 Np2 35.00(8) 1_655 2_775 ?
O9 Cs2 Np2 88.49(9) 1_654 2_775 ?
O5 Cs2 Np2 149.45(9) 2_665 2_775 ?
C3 Cs2 Np2 97.25(12) 1_654 2_775 ?
C35 Cs2 Np2 115.34(17) 1_655 2_775 ?
Np2 Cs2 Np2 109.794(18) . 2_775 ?
O13 Cs2 Np1 85.77(14) 1_655 1_655 ?
O4 Cs2 Np1 134.14(10) . 1_655 ?
O8 Cs2 Np1 147.07(8) 2_666 1_655 ?
O4 Cs2 Np1 76.07(10) 2_775 1_655 ?
O1 Cs2 Np1 23.43(9) 1_655 1_655 ?
O9 Cs2 Np1 34.98(9) 1_654 1_655 ?
O5 Cs2 Np1 150.46(9) 2_665 1_655 ?
C3 Cs2 Np1 41.52(12) 1_654 1_655 ?
C35 Cs2 Np1 102.43(17) 1_655 1_655 ?
Np2 Cs2 Np1 160.312(18) . 1_655 ?
Np2 Cs2 Np1 56.046(12) 2_775 1_655 ?
Np1 O1 Np2 135.6(2) . 2_675 ?
Np1 O1 Cs2 114.92(19) . 1_455 ?
Np2 O1 Cs2 96.57(16) 2_675 1_455 ?
Np2 O3 Np1 137.4(2) . . ?
Np2 O3 Cs1 116.43(19) . . ?
Np1 O3 Cs1 106.10(17) . . ?
Np2 O4 Cs2 104.5(2) . . ?
Np2 O4 Cs2 112.11(19) . 2_775 ?
Cs2 O4 Cs2 97.23(13) . 2_775 ?
C1 O5 Np2 90.4(4) . 2_665 ?
C1 O5 Cs2 145.9(5) . 2_665 ?
Np2 O5 Cs2 86.03(13) 2_665 2_665 ?
C1 O6 Np2 94.1(4) . 2_665 ?
C1 O6 Cs1 118.1(4) . 2_665 ?
Np2 O6 Cs1 88.05(14) 2_665 2_665 ?
C2 O7 Np1 129.1(4) . 2_666 ?
C2 O7 Cs1 95.0(4) . 1_546 ?
Np1 O7 Cs1 135.9(2) 2_666 1_546 ?
C2 O8 Np2 123.1(5) . 2_666 ?
C2 O8 Cs2 145.7(5) . 2_666 ?
Np2 O8 Cs2 90.22(14) 2_666 2_666 ?
C3 O9 Np1 93.4(4) . 1_556 ?
C3 O9 Cs2 95.0(5) . 1_456 ?
Np1 O9 Cs2 98.34(18) 1_556 1_456 ?
C3 O10 Np1 92.5(4) . 1_556 ?
C3 O10 Cs1 143.7(5) . 1_556 ?
Np1 O10 Cs1 102.29(17) 1_556 1_556 ?
C4 O11 Np2 145.5(4) . 2_675 ?
C4 O11 Cs1 116.5(5) . 2_675 ?
Np2 O11 Cs1 89.21(15) 2_675 2_675 ?
C4 O12 Np1 123.7(5) . . ?
O5 C1 O6 120.7(6) . . ?
O5 C1 C5 120.9(7) . . ?
O6 C1 C5 118.4(6) . . ?
O5 C1 Np2 63.7(4) . 2_665 ?
O6 C1 Np2 59.6(3) . 2_665 ?
C5 C1 Np2 161.6(5) . 2_665 ?
O8 C2 O7 124.6(6) . . ?
O8 C2 C11 119.0(7) . . ?
O7 C2 C11 116.3(6) . . ?
O8 C2 Cs1 128.1(5) . 1_546 ?
O7 C2 Cs1 65.0(4) . 1_546 ?
C11 C2 Cs1 75.2(4) . 1_546 ?
O10 C3 O9 121.0(7) . . ?
O10 C3 C17 120.1(6) . . ?
O9 C3 C17 118.8(7) . . ?
O10 C3 Np1 61.3(4) . 1_556 ?
O9 C3 Np1 60.2(4) . 1_556 ?
C17 C3 Np1 171.9(6) . 1_556 ?
O10 C3 Cs2 103.4(5) . 1_456 ?
O9 C3 Cs2 63.8(4) . 1_456 ?
C17 C3 Cs2 102.7(5) . 1_456 ?
Np1 C3 Cs2 84.16(18) 1_556 1_456 ?
O12 C4 O11 124.7(6) . . ?
O12 C4 C23 118.3(7) . . ?
O11 C4 C23 116.9(6) . . ?
C6 C5 C10 118.1(6) . . ?
C6 C5 C1 118.6(7) . . ?
C10 C5 C1 123.3(7) . . ?
C5 C6 C7 120.8(7) . . ?
C5 C6 H6 119.6 . . ?
C7 C6 H6 119.6 . . ?
C6 C7 C8 121.6(7) . . ?
C6 C7 H7 119.2 . . ?
C8 C7 H7 119.2 . . ?
C7 C8 C9 117.8(6) . . ?
C7 C8 C29 119.2(7) . . ?
C9 C8 C29 122.9(7) . . ?
C10 C9 C8 119.9(7) . . ?
C10 C9 H9 120.1 . . ?
C8 C9 H9 120.1 . . ?
C5 C10 C9 121.8(7) . . ?
C5 C10 H10 119.1 . . ?
C9 C10 H10 119.1 . . ?
C12 C11 C16 119.2(6) . . ?
C12 C11 C2 119.1(6) . . ?
C16 C11 C2 121.8(7) . . ?
C12 C11 Cs1 79.8(4) . 1_546 ?
C16 C11 Cs1 108.7(5) . 1_546 ?
C2 C11 Cs1 81.2(4) . 1_546 ?
C13 C12 C11 121.0(7) . . ?
C13 C12 Cs1 108.3(5) . 1_546 ?
C11 C12 Cs1 78.1(4) . 1_546 ?
C13 C12 H12 119.5 . . ?
C11 C12 H12 119.5 . . ?
Cs1 C12 H12 83.8 1_546 . ?
C12 C13 C14 120.5(7) . . ?
C12 C13 H13 119.8 . . ?
C14 C13 H13 119.8 . . ?
C15 C14 C13 118.3(6) . . ?
C15 C14 C31 122.4(7) . . ?
C13 C14 C31 119.2(7) . . ?
C16 C15 C14 121.3(7) . . ?
C16 C15 H15 119.3 . . ?
C14 C15 H15 119.3 . . ?
C15 C16 C11 119.7(7) . . ?
C15 C16 H16 120.2 . . ?
C11 C16 H16 120.2 . . ?
C18 C17 C22 121.1(7) . . ?
C18 C17 C3 120.3(7) . . ?
C22 C17 C3 118.6(6) . . ?
C17 C18 C19 119.4(7) . . ?
C17 C18 H18 120.3 . . ?
C19 C18 H18 120.3 . . ?
C20 C19 C18 120.0(6) . . ?
C20 C19 H19 120.0 . . ?
C18 C19 H19 120.0 . . ?
C19 C20 C21 119.7(7) . . ?
C19 C20 C32 120.4(6) . . ?
C21 C20 C32 119.8(7) . . ?
C22 C21 C20 120.2(7) . . ?
C22 C21 H21 119.9 . . ?
C20 C21 H21 119.9 . . ?
C21 C22 C17 119.6(7) . . ?
C21 C22 H22 120.2 . . ?
C17 C22 H22 120.2 . . ?
C28 C23 C24 119.4(6) . . ?
C28 C23 C4 120.5(7) . . ?
C24 C23 C4 120.1(6) . . ?
C25 C24 C23 120.1(6) . . ?
C25 C24 H24 120.0 . . ?
C23 C24 H24 120.0 . . ?
C26 C25 C24 120.5(7) . . ?
C26 C25 H25 119.8 . . ?
C24 C25 H25 119.8 . . ?
C25 C26 C27 119.4(6) . . ?
C25 C26 C34 120.6(6) . . ?
C27 C26 C34 119.7(6) . . ?
C26 C27 C28 121.3(6) . . ?
C26 C27 H27 119.4 . . ?
C28 C27 H27 119.4 . . ?
C27 C28 C23 119.4(7) . . ?
C27 C28 H28 120.3 . . ?
C23 C28 H28 120.3 . . ?
C30 C29 C34 117.7(6) . . ?
C30 C29 C8 117.9(7) . . ?
C34 C29 C8 124.4(6) . . ?
C31 C30 C29 122.8(7) . . ?
C31 C30 H30 118.6 . . ?
C29 C30 H30 118.6 . . ?
C30 C31 C32 119.0(6) . . ?
C30 C31 C14 119.4(7) . . ?
C32 C31 C14 121.4(6) . . ?
C33 C32 C31 117.9(6) . . ?
C33 C32 C20 118.4(7) . . ?
C31 C32 C20 123.6(6) . . ?
C34 C33 C32 123.1(7) . . ?
C34 C33 H33 118.5 . . ?
C32 C33 H33 118.5 . . ?
C33 C34 C29 119.4(6) . . ?
C33 C34 C26 115.4(6) . . ?
C29 C34 C26 125.0(6) . . ?
C35 O13 Cs2 118.8(6) . 1_455 ?
C35 O13 Cs1 121.5(7) . . ?
Cs2 O13 Cs1 111.7(2) 1_455 . ?
C35 N1 C36 122.3(10) . . ?
C35 N1 C37 117.7(10) . . ?
C36 N1 C37 119.8(9) . . ?
O13 C35 N1 121.7(11) . . ?
O13 C35 Cs2 44.4(5) . 1_455 ?
N1 C35 Cs2 133.4(7) . 1_455 ?
O13 C35 H35 112.7 . . ?
N1 C35 H35 112.7 . . ?
Cs2 C35 H35 112.7 1_455 . ?
N1 C36 H36A 109.5 . . ?
N1 C36 H36B 109.5 . . ?
H36A C36 H36B 109.5 . . ?
N1 C36 H36C 109.5 . . ?
H36A C36 H36C 109.5 . . ?
H36B C36 H36C 109.5 . . ?
N1 C37 H37A 109.5 . . ?
N1 C37 H37B 109.5 . . ?
H37A C37 H37B 109.5 . . ?
N1 C37 H37C 109.5 . . ?
H37A C37 H37C 109.5 . . ?
H37B C37 H37C 109.5 . . ?

loop_
_geom_bond_atom_site_label_1
_geom_bond_atom_site_label_2
_geom_bond_distance
_geom_bond_site_symmetry_2
_geom_bond_publ_flag
Np1 O2 1.829(6) . ?
Np1 O1 1.890(5) . ?
Np1 O3 2.393(5) . ?
Np1 O7 2.428(5) 2_666 ?
Np1 O12 2.434(5) . ?
Np1 O9 2.497(5) 1_554 ?
Np1 O10 2.522(5) 1_554 ?
Np1 C3 2.872(7) 1_554 ?
Np1 Np2 3.9743(8) . ?
Np1 Np2 3.9954(7) 2_675 ?
Np1 Cs2 4.3091(10) 1_455 ?
Np1 Cs1 4.3752(10) . ?
Np2 O4 1.821(5) . ?
Np2 O3 1.867(5) . ?
Np2 O11 2.397(5) 2_675 ?
Np2 O1 2.420(4) 2_675 ?
Np2 O8 2.468(5) 2_666 ?
Np2 O6 2.482(4) 2_665 ?
Np2 O5 2.572(5) 2_665 ?
Np2 C1 2.869(7) 2_665 ?
Np2 Cs2 3.9915(9) . ?
Np2 Cs2 4.1923(9) 2_775 ?
Cs1 O3 3.058(5) . ?
Cs1 O10 3.078(5) 1_554 ?
Cs1 O13 3.126(7) . ?
Cs1 O7 3.367(5) 1_564 ?
Cs1 O6 3.516(5) 2_665 ?
Cs1 O11 3.523(5) 2_675 ?
Cs1 C11 3.621(7) 1_564 ?
Cs1 C12 3.643(8) 1_564 ?
Cs1 C2 3.702(7) 1_564 ?
Cs1 Cs2 5.1176(12) 1_455 ?
Cs2 O13 3.060(7) 1_655 ?
Cs2 O4 3.124(5) . ?
Cs2 O8 3.128(5) 2_666 ?
Cs2 O4 3.152(5) 2_775 ?
Cs2 O1 3.158(5) 1_655 ?
Cs2 O9 3.168(6) 1_654 ?
Cs2 O5 3.235(5) 2_665 ?
Cs2 C3 3.518(8) 1_654 ?
Cs2 C35 3.832(11) 1_655 ?
O5 C1 1.254(8) . ?
O6 C1 1.273(9) . ?
O7 C2 1.275(9) . ?
O8 C2 1.263(8) . ?
O9 C3 1.277(8) . ?
O10 C3 1.266(9) . ?
O11 C4 1.273(9) . ?
O12 C4 1.259(8) . ?
C1 C5 1.500(9) . ?
C2 C11 1.498(9) . ?
C3 C17 1.495(10) . ?
C4 C23 1.482(9) . ?
C5 C6 1.387(10) . ?
C5 C10 1.390(11) . ?
C6 C7 1.389(9) . ?
C6 H6 0.9500 . ?
C7 C8 1.390(10) . ?
C7 H7 0.9500 . ?
C8 C9 1.409(10) . ?
C8 C29 1.475(9) . ?
C9 C10 1.393(10) . ?
C9 H9 0.9500 . ?
C10 H10 0.9500 . ?
C11 C12 1.394(10) . ?
C11 C16 1.399(10) . ?
C12 C13 1.387(9) . ?
C12 H12 0.9500 . ?
C13 C14 1.403(10) . ?
C13 H13 0.9500 . ?
C14 C15 1.397(10) . ?
C14 C31 1.489(9) . ?
C15 C16 1.396(9) . ?
C15 H15 0.9500 . ?
C16 H16 0.9500 . ?
C17 C18 1.381(10) . ?
C17 C22 1.384(11) . ?
C18 C19 1.403(10) . ?
C18 H18 0.9500 . ?
C19 C20 1.383(10) . ?
C19 H19 0.9500 . ?
C20 C21 1.402(10) . ?
C20 C32 1.486(9) . ?
C21 C22 1.384(10) . ?
C21 H21 0.9500 . ?
C22 H22 0.9500 . ?
C23 C28 1.403(10) . ?
C23 C24 1.411(10) . ?
C24 C25 1.394(10) . ?
C24 H24 0.9500 . ?
C25 C26 1.391(10) . ?
C25 H25 0.9500 . ?
C26 C27 1.392(10) . ?
C26 C34 1.492(9) . ?
C27 C28 1.395(9) . ?
C27 H27 0.9500 . ?
C28 H28 0.9500 . ?
C29 C30 1.406(9) . ?
C29 C34 1.416(10) . ?
C30 C31 1.404(10) . ?
C30 H30 0.9500 . ?
C31 C32 1.410(10) . ?
C32 C33 1.408(9) . ?
C33 C34 1.388(10) . ?
C33 H33 0.9500 . ?
O13 C35 1.264(12) . ?
N1 C35 1.373(12) . ?
N1 C36 1.424(14) . ?
N1 C37 1.440(13) . ?
C35 H35 1.0000 . ?
C36 H36A 0.9800 . ?
C36 H36B 0.9800 . ?
C36 H36C 0.9800 . ?
C37 H37A 0.9800 . ?
C37 H37B 0.9800 . ?
C37 H37C 0.9800 . ?

loop_
_geom_torsion_atom_site_label_1
_geom_torsion_atom_site_label_2
_geom_torsion_atom_site_label_3
_geom_torsion_atom_site_label_4
_geom_torsion
_geom_torsion_site_symmetry_1
_geom_torsion_site_symmetry_2
_geom_torsion_site_symmetry_3
_geom_torsion_site_symmetry_4
_geom_torsion_publ_flag
O3 Np1 O1 Np2 -103.5(3) . . . 2_675 ?
O7 Np1 O1 Np2 -26.9(4) 2_666 . . 2_675 ?
O12 Np1 O1 Np2 51.9(3) . . . 2_675 ?
O9 Np1 O1 Np2 128.5(3) 1_554 . . 2_675 ?
O10 Np1 O1 Np2 -179.2(3) 1_554 . . 2_675 ?
C3 Np1 O1 Np2 154.6(3) 1_554 . . 2_675 ?
Np2 Np1 O1 Np2 -88.2(3) . . . 2_675 ?
Cs2 Np1 O1 Np2 130.9(4) 1_455 . . 2_675 ?
Cs1 Np1 O1 Np2 -141.7(4) . . . 2_675 ?
O3 Np1 O1 Cs2 125.60(19) . . . 1_455 ?
O7 Np1 O1 Cs2 -157.84(17) 2_666 . . 1_455 ?
O12 Np1 O1 Cs2 -79.0(2) . . . 1_455 ?
O9 Np1 O1 Cs2 -2.40(18) 1_554 . . 1_455 ?
O10 Np1 O1 Cs2 49.9(2) 1_554 . . 1_455 ?
C3 Np1 O1 Cs2 23.7(2) 1_554 . . 1_455 ?
Np2 Np1 O1 Cs2 140.92(14) . . . 1_455 ?
Np2 Np1 O1 Cs2 -130.9(4) 2_675 . . 1_455 ?
Cs1 Np1 O1 Cs2 87.40(15) . . . 1_455 ?
O11 Np2 O3 Np1 -154.7(3) 2_675 . . . ?
O1 Np2 O3 Np1 -78.3(3) 2_675 . . . ?
O8 Np2 O3 Np1 0.7(3) 2_666 . . . ?
O6 Np2 O3 Np1 132.1(4) 2_665 . . . ?
O5 Np2 O3 Np1 80.9(3) 2_665 . . . ?
C1 Np2 O3 Np1 105.6(4) 2_665 . . . ?
Cs2 Np2 O3 Np1 41.5(4) . . . . ?
Np1 Np2 O3 Np1 -95.0(3) 2_675 . . . ?
Cs2 Np2 O3 Np1 -61.7(4) 2_775 . . . ?
O11 Np2 O3 Cs1 29.2(2) 2_675 . . . ?
O1 Np2 O3 Cs1 105.6(2) 2_675 . . . ?
O8 Np2 O3 Cs1 -175.4(2) 2_666 . . . ?
O6 Np2 O3 Cs1 -44.0(2) 2_665 . . . ?
O5 Np2 O3 Cs1 -95.2(2) 2_665 . . . ?
C1 Np2 O3 Cs1 -70.5(2) 2_665 . . . ?
Np1 Np2 O3 Cs1 -176.1(5) . . . . ?
Cs2 Np2 O3 Cs1 -134.57(12) . . . . ?
Np1 Np2 O3 Cs1 88.91(17) 2_675 . . . ?
Cs2 Np2 O3 Cs1 122.17(14) 2_775 . . . ?
O11 Np2 O4 Cs2 -163.68(16) 2_675 . . . ?
O1 Np2 O4 Cs2 119.86(16) 2_675 . . . ?
O8 Np2 O4 Cs2 40.98(16) 2_666 . . . ?
O6 Np2 O4 Cs2 -90.40(17) 2_665 . . . ?
O5 Np2 O4 Cs2 -39.32(16) 2_665 . . . ?
C1 Np2 O4 Cs2 -63.89(19) 2_665 . . . ?
Np1 Np2 O4 Cs2 40.5(4) . . . . ?
Np1 Np2 O4 Cs2 136.47(10) 2_675 . . . ?
Cs2 Np2 O4 Cs2 104.2(2) 2_775 . . . ?
O11 Np2 O4 Cs2 92.1(2) 2_675 . . 2_775 ?
O1 Np2 O4 Cs2 15.6(2) 2_675 . . 2_775 ?
O8 Np2 O4 Cs2 -63.24(19) 2_666 . . 2_775 ?
O6 Np2 O4 Cs2 165.38(18) 2_665 . . 2_775 ?
O5 Np2 O4 Cs2 -143.55(19) 2_665 . . 2_775 ?
C1 Np2 O4 Cs2 -168.1(2) 2_665 . . 2_775 ?
Np1 Np2 O4 Cs2 -63.7(4) . . . 2_775 ?
Cs2 Np2 O4 Cs2 -104.2(2) . . . 2_775 ?
Np1 Np2 O4 Cs2 32.24(18) 2_675 . . 2_775 ?
Np2 O5 C1 O6 -18.1(7) 2_665 . . . ?
Cs2 O5 C1 O6 65.4(11) 2_665 . . . ?
Np2 O5 C1 C5 159.7(6) 2_665 . . . ?
Cs2 O5 C1 C5 -116.8(8) 2_665 . . . ?
Cs2 O5 C1 Np2 83.5(7) 2_665 . . 2_665 ?
Np2 O6 C1 O5 18.9(7) 2_665 . . . ?
Cs1 O6 C1 O5 108.9(7) 2_665 . . . ?
Np2 O6 C1 C5 -159.0(6) 2_665 . . . ?
Cs1 O6 C1 C5 -69.0(7) 2_665 . . . ?
Cs1 O6 C1 Np2 90.0(3) 2_665 . . 2_665 ?
Np2 O8 C2 O7 -5.9(10) 2_666 . . . ?
Cs2 O8 C2 O7 158.7(5) 2_666 . . . ?
Np2 O8 C2 C11 171.2(4) 2_666 . . . ?
Cs2 O8 C2 C11 -24.2(11) 2_666 . . . ?
Np2 O8 C2 Cs1 77.6(6) 2_666 . . 1_546 ?
Cs2 O8 C2 Cs1 -117.8(7) 2_666 . . 1_546 ?
Np1 O7 C2 O8 -60.0(9) 2_666 . . . ?
Cs1 O7 C2 O8 120.3(7) 1_546 . . . ?
Np1 O7 C2 C11 122.8(5) 2_666 . . . ?
Cs1 O7 C2 C11 -56.9(6) 1_546 . . . ?
Np1 O7 C2 Cs1 179.7(5) 2_666 . . 1_546 ?
Np1 O10 C3 O9 8.3(8) 1_556 . . . ?
Cs1 O10 C3 O9 -106.5(8) 1_556 . . . ?
Np1 O10 C3 C17 -170.8(7) 1_556 . . . ?
Cs1 O10 C3 C17 74.3(10) 1_556 . . . ?
Cs1 O10 C3 Np1 -114.8(7) 1_556 . . 1_556 ?
Np1 O10 C3 Cs2 75.5(3) 1_556 . . 1_456 ?
Cs1 O10 C3 Cs2 -39.3(8) 1_556 . . 1_456 ?
Np1 O9 C3 O10 -8.4(8) 1_556 . . . ?
Cs2 O9 C3 O10 90.3(7) 1_456 . . . ?
Np1 O9 C3 C17 170.8(6) 1_556 . . . ?
Cs2 O9 C3 C17 -90.5(7) 1_456 . . . ?
Cs2 O9 C3 Np1 98.7(2) 1_456 . . 1_556 ?
Np1 O9 C3 Cs2 -98.7(2) 1_556 . . 1_456 ?
Np1 O12 C4 O11 16.6(11) . . . . ?
Np1 O12 C4 C23 -160.0(5) . . . . ?
Np2 O11 C4 O12 32.3(14) 2_675 . . . ?
Cs1 O11 C4 O12 -101.9(7) 2_675 . . . ?
Np2 O11 C4 C23 -151.1(6) 2_675 . . . ?
Cs1 O11 C4 C23 74.7(7) 2_675 . . . ?
O5 C1 C5 C6 -156.1(7) . . . . ?
O6 C1 C5 C6 21.8(10) . . . . ?
Np2 C1 C5 C6 -56.8(19) 2_665 . . . ?
O5 C1 C5 C10 20.6(11) . . . . ?
O6 C1 C5 C10 -161.6(7) . . . . ?
Np2 C1 C5 C10 119.9(15) 2_665 . . . ?
C10 C5 C6 C7 -2.5(11) . . . . ?
C1 C5 C6 C7 174.3(7) . . . . ?
C5 C6 C7 C8 3.0(12) . . . . ?
C6 C7 C8 C9 -1.3(11) . . . . ?
C6 C7 C8 C29 -177.9(7) . . . . ?
C7 C8 C9 C10 -0.8(10) . . . . ?
C29 C8 C9 C10 175.7(7) . . . . ?
C6 C5 C10 C9 0.4(11) . . . . ?
C1 C5 C10 C9 -176.3(7) . . . . ?
C8 C9 C10 C5 1.3(11) . . . . ?
O8 C2 C11 C12 161.2(7) . . . . ?
O7 C2 C11 C12 -21.4(10) . . . . ?
Cs1 C2 C11 C12 -73.1(6) 1_546 . . . ?
O8 C2 C11 C16 -19.0(10) . . . . ?
O7 C2 C11 C16 158.4(7) . . . . ?
Cs1 C2 C11 C16 106.7(7) 1_546 . . . ?
O8 C2 C11 Cs1 -125.7(6) . . . 1_546 ?
O7 C2 C11 Cs1 51.7(6) . . . 1_546 ?
C16 C11 C12 C13 -1.6(11) . . . . ?
C2 C11 C12 C13 178.2(7) . . . . ?
Cs1 C11 C12 C13 104.3(7) 1_546 . . . ?
C16 C11 C12 Cs1 -105.9(6) . . . 1_546 ?
C2 C11 C12 Cs1 73.9(6) . . . 1_546 ?
C11 C12 C13 C14 0.5(11) . . . . ?
Cs1 C12 C13 C14 87.3(7) 1_546 . . . ?
C12 C13 C14 C15 -1.0(11) . . . . ?
C12 C13 C14 C31 -179.2(7) . . . . ?
C13 C14 C15 C16 2.5(11) . . . . ?
C31 C14 C15 C16 -179.3(7) . . . . ?
C14 C15 C16 C11 -3.6(11) . . . . ?
C12 C11 C16 C15 3.1(11) . . . . ?
C2 C11 C16 C15 -176.7(7) . . . . ?
Cs1 C11 C16 C15 -85.5(7) 1_546 . . . ?
O10 C3 C17 C18 18.7(12) . . . . ?
O9 C3 C17 C18 -160.5(8) . . . . ?
Cs2 C3 C17 C18 132.6(7) 1_456 . . . ?
O10 C3 C17 C22 -164.3(8) . . . . ?
O9 C3 C17 C22 16.5(12) . . . . ?
Cs2 C3 C17 C22 -50.3(8) 1_456 . . . ?
C22 C17 C18 C19 -1.3(13) . . . . ?
C3 C17 C18 C19 175.7(7) . . . . ?
C17 C18 C19 C20 0.3(12) . . . . ?
C18 C19 C20 C21 0.6(12) . . . . ?
C18 C19 C20 C32 -177.0(7) . . . . ?
C19 C20 C21 C22 -0.5(12) . . . . ?
C32 C20 C21 C22 177.1(8) . . . . ?
C20 C21 C22 C17 -0.5(13) . . . . ?
C18 C17 C22 C21 1.4(13) . . . . ?
C3 C17 C22 C21 -175.6(8) . . . . ?
O12 C4 C23 C28 -163.5(7) . . . . ?
O11 C4 C23 C28 19.6(10) . . . . ?
O12 C4 C23 C24 18.8(11) . . . . ?
O11 C4 C23 C24 -158.1(7) . . . . ?
C28 C23 C24 C25 -1.4(11) . . . . ?
C4 C23 C24 C25 176.4(7) . . . . ?
C23 C24 C25 C26 0.4(11) . . . . ?
C24 C25 C26 C27 1.2(11) . . . . ?
C24 C25 C26 C34 -172.2(7) . . . . ?
C25 C26 C27 C28 -1.9(11) . . . . ?
C34 C26 C27 C28 171.6(7) . . . . ?
C26 C27 C28 C23 0.9(11) . . . . ?
C24 C23 C28 C27 0.7(11) . . . . ?
C4 C23 C28 C27 -177.0(7) . . . . ?
C7 C8 C29 C30 -44.9(10) . . . . ?
C9 C8 C29 C30 138.7(7) . . . . ?
C7 C8 C29 C34 131.5(8) . . . . ?
C9 C8 C29 C34 -45.0(11) . . . . ?
C34 C29 C30 C31 -1.2(11) . . . . ?
C8 C29 C30 C31 175.4(7) . . . . ?
C29 C30 C31 C32 2.7(11) . . . . ?
C29 C30 C31 C14 -173.4(7) . . . . ?
C15 C14 C31 C30 -56.3(10) . . . . ?
C13 C14 C31 C30 121.9(8) . . . . ?
C15 C14 C31 C32 127.7(8) . . . . ?
C13 C14 C31 C32 -54.1(10) . . . . ?
C30 C31 C32 C33 -2.3(11) . . . . ?
C14 C31 C32 C33 173.7(7) . . . . ?
C30 C31 C32 C20 -179.6(7) . . . . ?
C14 C31 C32 C20 -3.6(12) . . . . ?
C19 C20 C32 C33 -52.2(11) . . . . ?
C21 C20 C32 C33 130.2(8) . . . . ?
C19 C20 C32 C31 125.1(8) . . . . ?
C21 C20 C32 C31 -52.5(11) . . . . ?
C31 C32 C33 C34 0.6(12) . . . . ?
C20 C32 C33 C34 178.0(7) . . . . ?
C32 C33 C34 C29 0.9(12) . . . . ?
C32 C33 C34 C26 -174.2(7) . . . . ?
C30 C29 C34 C33 -0.6(11) . . . . ?
C8 C29 C34 C33 -177.0(7) . . . . ?
C30 C29 C34 C26 174.1(7) . . . . ?
C8 C29 C34 C26 -2.3(12) . . . . ?
C25 C26 C34 C33 125.3(8) . . . . ?
C27 C26 C34 C33 -48.0(10) . . . . ?
C25 C26 C34 C29 -49.6(11) . . . . ?
C27 C26 C34 C29 137.1(8) . . . . ?
Cs2 O13 C35 N1 -121.6(9) 1_455 . . . ?
Cs1 O13 C35 N1 92.3(11) . . . . ?
Cs1 O13 C35 Cs2 -146.2(9) . . . 1_455 ?
C36 N1 C35 O13 0.7(17) . . . . ?
C37 N1 C35 O13 -174.5(10) . . . . ?
C36 N1 C35 Cs2 -54.4(15) . . . 1_455 ?
C37 N1 C35 Cs2 130.4(9) . . . 1_455 ?
